data_4022848
loop_
_publ_author_name
'Mark A. Forman'
'Caitlin Moran'
'Joseph P. Herres'
'Jason Stairs'
'Emily Chopko'
'Anthony Pozzessere'
'Michael Kerrigan'
'Carisa Kelly'
'Lisa Lowchyj'
'Kerry Salandria'
'Annemarie Gallo'
'Elizabeth Loutzenhiser'

_publ_section_title
;
 Generation and Reactions of
 Pentacyclo[4.3.0.0^2,4^.0^3,8^.0^5,7^]non-4-ene
;
_journal_name_full 'Journal of Organic Chemistry'
_journal_page_first 2996
_journal_page_last 3005
_journal_paper_doi 10.1021/jo0626313
_journal_volume 72
_journal_year 2007
_chemical_formula_sum 'C29 H22 O'
_chemical_formula_weight 386.47
_space_group_IT_number 19
_symmetry_cell_setting orthorhombic
_symmetry_Int_Tables_number 19
_symmetry_space_group_name_Hall 'P 2ac 2ab'
_symmetry_space_group_name_H-M 'P 21 21 21'
_atom_sites_solution_hydrogens difmap
_atom_sites_solution_primary direct
_atom_sites_solution_secondary difmap
_audit_creation_method SHELXL
_cell_angle_alpha 90.00
_cell_angle_beta 90.00
_cell_angle_gamma 90.00
_cell_formula_units_Z 4
_cell_length_a 12.1908(4)
_cell_length_b 20.4085(9)
_cell_length_c 8.1100(3)
_cell_measurement_temperature 200(2)
_cell_volume 2017.74(13)
_computing_structure_refinement 'SHELXL-93 (Sheldrick, 1993)'
_computing_structure_solution 'SIR92 (Altomare, 1993)'
_diffrn_ambient_temperature 200(2)
_diffrn_measurement_device 'image plate area detector'
_diffrn_measurement_device_type 'Rigaku R-AXIS IIc'
_diffrn_measurement_method 'phi oscillations'
_diffrn_radiation_monochromator graphite
_diffrn_radiation_source 'rotating anode'
_diffrn_radiation_type MoK\a
_diffrn_radiation_wavelength 0.71069
_diffrn_reflns_av_R_equivalents 0.0266
_diffrn_reflns_av_sigmaI/netI 0.0206
_diffrn_reflns_limit_h_max 14
_diffrn_reflns_limit_h_min -14
_diffrn_reflns_limit_k_max 24
_diffrn_reflns_limit_k_min -24
_diffrn_reflns_limit_l_max 9
_diffrn_reflns_limit_l_min -9
_diffrn_reflns_number 13242
_diffrn_reflns_theta_max 25.35
_diffrn_reflns_theta_min 2.60
_exptl_absorpt_coefficient_mu 0.075
_exptl_absorpt_correction_type none
_exptl_crystal_colour colorless
_exptl_crystal_density_diffrn 1.272
_exptl_crystal_description prism
_exptl_crystal_F_000 816
_exptl_crystal_size_max 0.45
_exptl_crystal_size_mid 0.35
_exptl_crystal_size_min 0.25
_refine_diff_density_max 0.135
_refine_diff_density_min -0.120
_refine_diff_density_rms 0.029
_refine_ls_extinction_coef 0.0254(14)
_refine_ls_extinction_expression Fc^*^=kFc[1+0.001xFc^2^\l^3^/sin(2\q)]^-1/4^
_refine_ls_extinction_method SHELXL
_refine_ls_goodness_of_fit_all 1.148
_refine_ls_goodness_of_fit_obs 1.151
_refine_ls_hydrogen_treatment refall
_refine_ls_matrix_type full
_refine_ls_number_parameters 360
_refine_ls_number_reflns 3670
_refine_ls_number_restraints 0
_refine_ls_restrained_S_all 1.148
_refine_ls_restrained_S_obs 1.151
_refine_ls_R_factor_all 0.0392
_refine_ls_R_factor_obs 0.0361
_refine_ls_shift/esd_max 0.000
_refine_ls_shift/esd_mean 0.000
_refine_ls_structure_factor_coef Fsqd
_refine_ls_weighting_details 'w=1/[\s^2^(Fo^2^)+(0.0316P)^2^+0.2735P] where P=(Fo^2^+2Fc^2^)/3'
_refine_ls_weighting_scheme calc
_refine_ls_wR_factor_all 0.0786
_refine_ls_wR_factor_obs 0.0766
_reflns_number_observed 3488
_reflns_number_total 3670
_reflns_observed_criterion >2sigma(I)
_cod_data_source_file jo0626313si20061221_122744.cif
_cod_data_source_block shelxl
_cod_depositor_comments
;
The following automatic conversions were performed:

'_refine_ls_weighting_scheme' value 'calc
w=1/[\s^2^(Fo^2^)+(0.0316P)^2^+0.2735P] where P=(Fo^2^+2Fc^2^)/3' was
changed to 'calc'. New tag '_refine_ls_weighting_details' was
created. The value of the new tag was set to
'w=1/[\s^2^(Fo^2^)+(0.0316P)^2^+0.2735P] where P=(Fo^2^+2Fc^2^)/3'.

Automatic conversion script
Id: cif_fix_values 3143 2015-03-26 13:38:13Z robertas 
;
_cod_original_sg_symbol_H-M 'P 21 21 21 '
_cod_database_code 4022848

loop_
_symmetry_equiv_pos_as_xyz
'x, y, z'
'-x+1/2, -y, z+1/2'
'x+1/2, -y+1/2, -z'
'-x, y+1/2, -z+1/2'

loop_
_atom_site_aniso_label
_atom_site_aniso_U_11
_atom_site_aniso_U_22
_atom_site_aniso_U_33
_atom_site_aniso_U_23
_atom_site_aniso_U_13
_atom_site_aniso_U_12
C1 0.0312(8) 0.0405(8) 0.0317(8) 0.0002(7) -0.0003(7) -0.0025(7)
C2 0.0331(8) 0.0489(10) 0.0411(9) -0.0009(8) -0.0005(8) -0.0024(8)
C3 0.0345(8) 0.0430(10) 0.0449(10) -0.0048(8) 0.0065(8) -0.0009(7)
C4 0.0415(10) 0.0516(10) 0.0358(10) -0.0040(8) 0.0080(8) -0.0074(8)
C5 0.0392(10) 0.0584(12) 0.0516(11) 0.0009(9) 0.0071(9) -0.0091(9)
C6 0.0361(8) 0.0518(10) 0.0425(10) -0.0041(8) -0.0012(8) -0.0093(8)
C7 0.0418(9) 0.0425(10) 0.0377(9) -0.0025(8) -0.0012(8) -0.0059(7)
C8 0.0394(9) 0.0414(9) 0.0332(9) 0.0010(7) 0.0017(7) -0.0052(7)
C9 0.0359(8) 0.0369(8) 0.0274(8) -0.0013(6) 0.0018(6) -0.0019(7)
C10 0.0337(8) 0.0387(8) 0.0288(8) -0.0018(7) -0.0001(7) 0.0015(7)
C11 0.0303(8) 0.0508(9) 0.0277(8) 0.0002(7) 0.0023(7) -0.0034(7)
C12 0.0368(9) 0.0612(11) 0.0336(9) -0.0052(8) 0.0031(7) -0.0026(8)
C13 0.0461(11) 0.0785(14) 0.0327(9) -0.0086(9) 0.0047(8) -0.0100(10)
C14 0.0485(11) 0.086(2) 0.0266(9) 0.0045(9) -0.0023(8) -0.0180(10)
C15 0.0381(9) 0.0605(12) 0.0360(9) 0.0093(8) -0.0066(8) -0.0104(9)
C16 0.0285(8) 0.0509(9) 0.0309(8) 0.0052(7) -0.0026(6) -0.0064(7)
C17 0.0282(7) 0.0426(8) 0.0329(8) 0.0051(7) -0.0049(7) -0.0012(7)
C18 0.0368(8) 0.0447(9) 0.0261(8) 0.0021(7) 0.0047(7) 0.0041(7)
C19 0.0370(9) 0.0524(11) 0.0359(9) 0.0035(8) 0.0005(8) 0.0041(8)
C20 0.0385(9) 0.0633(12) 0.0459(10) 0.0078(9) -0.0025(8) 0.0089(9)
C21 0.0513(12) 0.0638(13) 0.0517(12) 0.0144(10) 0.0009(10) 0.0201(10)
C22 0.0643(13) 0.0460(11) 0.0580(13) 0.0088(10) 0.0012(11) 0.0115(10)
C23 0.0505(11) 0.0454(10) 0.0463(10) 0.0042(8) -0.0013(9) 0.0031(9)
C24 0.0320(8) 0.0418(9) 0.0388(9) 0.0082(7) -0.0020(7) -0.0045(7)
C25 0.0470(10) 0.0413(9) 0.0437(10) 0.0052(8) -0.0092(9) -0.0023(8)
C26 0.0613(13) 0.0450(10) 0.0583(12) 0.0051(9) -0.0114(11) -0.0082(10)
C27 0.0634(13) 0.0411(10) 0.084(2) 0.0118(11) -0.0063(13) -0.0022(10)
C28 0.0516(12) 0.0495(12) 0.104(2) 0.0239(13) -0.0167(13) 0.0040(10)
C29 0.0436(10) 0.0476(11) 0.0782(15) 0.0134(10) -0.0181(11) -0.0037(9)
O1 0.0321(6) 0.0381(6) 0.0309(6) 0.0019(5) -0.0047(5) 0.0006(5)

loop_
_atom_site_label
_atom_site_type_symbol
_atom_site_fract_x
_atom_site_fract_y
_atom_site_fract_z
_atom_site_U_iso_or_equiv
_atom_site_thermal_displace_type
_atom_site_occupancy
_atom_site_calc_flag
C1 C 0.61491(12) 0.20832(8) 0.1980(2) 0.0345(4) Uani 1 d
C2 C 0.49628(14) 0.19978(9) 0.1564(2) 0.0410(4) Uani 1 d
C3 C 0.53145(14) 0.22340(9) 0.3277(2) 0.0408(4) Uani 1 d
C4 C 0.51766(15) 0.16314(9) 0.4381(2) 0.0430(4) Uani 1 d
C5 C 0.4170(2) 0.12958(11) 0.3605(3) 0.0497(5) Uani 1 d
C6 C 0.46585(14) 0.12733(9) 0.1850(2) 0.0434(4) Uani 1 d
C7 C 0.57590(15) 0.09175(9) 0.2161(2) 0.0406(4) Uani 1 d
C8 C 0.61037(14) 0.11585(8) 0.3864(2) 0.0380(4) Uani 1 d
C9 C 0.66415(13) 0.14251(8) 0.2344(2) 0.0334(4) Uani 1 d
C10 C 0.78445(13) 0.15075(8) 0.1823(2) 0.0337(3) Uani 1 d
C11 C 0.78324(13) 0.15608(8) -0.0055(2) 0.0363(4) Uani 1 d
C12 C 0.81745(14) 0.11445(10) -0.1286(2) 0.0439(4) Uani 1 d
C13 C 0.8050(2) 0.13493(11) -0.2908(2) 0.0524(5) Uani 1 d
C14 C 0.7583(2) 0.19497(11) -0.3263(2) 0.0537(5) Uani 1 d
C15 C 0.72171(15) 0.23686(10) -0.2018(2) 0.0449(4) Uani 1 d
C16 C 0.73655(12) 0.21669(9) -0.0402(2) 0.0368(4) Uani 1 d
C17 C 0.71092(13) 0.24777(8) 0.1261(2) 0.0345(4) Uani 1 d
C18 C 0.87028(13) 0.10898(8) 0.2607(2) 0.0359(4) Uani 1 d
C19 C 0.96210(14) 0.13694(10) 0.3339(2) 0.0418(4) Uani 1 d
C20 C 1.0397(2) 0.09786(10) 0.4101(2) 0.0492(5) Uani 1 d
C21 C 1.0273(2) 0.03104(10) 0.4121(3) 0.0556(5) Uani 1 d
C22 C 0.9375(2) 0.00232(10) 0.3382(3) 0.0561(5) Uani 1 d
C23 C 0.8589(2) 0.04124(9) 0.2625(2) 0.0474(4) Uani 1 d
C24 C 0.70734(13) 0.32074(8) 0.1424(2) 0.0375(4) Uani 1 d
C25 C 0.7840(2) 0.35335(9) 0.2363(2) 0.0440(4) Uani 1 d
C26 C 0.7795(2) 0.42100(9) 0.2522(3) 0.0549(5) Uani 1 d
C27 C 0.6987(2) 0.45588(10) 0.1748(3) 0.0629(6) Uani 1 d
C28 C 0.6218(2) 0.42389(10) 0.0793(3) 0.0684(7) Uani 1 d
C29 C 0.6252(2) 0.35628(9) 0.0645(3) 0.0565(5) Uani 1 d
O1 O 0.79983(8) 0.21992(5) 0.22515(12) 0.0337(3) Uani 1 d
H2 H 0.4543(18) 0.2298(10) 0.0792(27) 0.064(6) Uiso 1 d
H3 H 0.5124(15) 0.2670(9) 0.3679(24) 0.050(5) Uiso 1 d
H4 H 0.5143(15) 0.1729(8) 0.5591(24) 0.048(5) Uiso 1 d
H5A H 0.3493(16) 0.1571(9) 0.3694(23) 0.045(5) Uiso 1 d
H5B H 0.4053(16) 0.0843(10) 0.4099(25) 0.057(6) Uiso 1 d
H6 H 0.4191(17) 0.1083(10) 0.0957(26) 0.059(6) Uiso 1 d
H7 H 0.5901(15) 0.0458(9) 0.1852(23) 0.047(5) Uiso 1 d
H8 H 0.6495(17) 0.0869(9) 0.4677(26) 0.056(6) Uiso 1 d
H12 H 0.8513(16) 0.0696(9) -0.1045(23) 0.049(5) Uiso 1 d
H13 H 0.8306(17) 0.1061(10) -0.3856(28) 0.064(6) Uiso 1 d
H14 H 0.7518(16) 0.2083(9) -0.4438(27) 0.061(6) Uiso 1 d
H15 H 0.6888(16) 0.2811(10) -0.2268(24) 0.054(6) Uiso 1 d
H19 H 0.9695(17) 0.1857(10) 0.3381(26) 0.060(6) Uiso 1 d
H20 H 1.1046(18) 0.1178(9) 0.4632(26) 0.058(6) Uiso 1 d
H21 H 1.0822(20) 0.0047(10) 0.4610(29) 0.071(7) Uiso 1 d
H22 H 0.9264(17) -0.0465(11) 0.3401(27) 0.066(6) Uiso 1 d
H23 H 0.7927(18) 0.0218(10) 0.2097(27) 0.065(6) Uiso 1 d
H25 H 0.8444(16) 0.3272(9) 0.2852(24) 0.051(5) Uiso 1 d
H26 H 0.8374(19) 0.4444(10) 0.3123(30) 0.071(7) Uiso 1 d
H27 H 0.6957(19) 0.5042(12) 0.1906(31) 0.080(7) Uiso 1 d
H28 H 0.5632(21) 0.4470(11) 0.0224(30) 0.078(7) Uiso 1 d
H29 H 0.5663(19) 0.3326(10) -0.0011(28) 0.068(6) Uiso 1 d

loop_
_atom_type_symbol
_atom_type_description
_atom_type_scat_dispersion_real
_atom_type_scat_dispersion_imag
_atom_type_scat_source
C C 0.0033 0.0016 'International Tables Vol C Tables 4.2.6.8 and 6.1.1.4'
H H 0.0000 0.0000 'International Tables Vol C Tables 4.2.6.8 and 6.1.1.4'
O O 0.0106 0.0060 'International Tables Vol C Tables 4.2.6.8 and 6.1.1.4'

loop_
_geom_angle_atom_site_label_1
_geom_angle_atom_site_label_2
_geom_angle_atom_site_label_3
_geom_angle
C2 C1 C3 61.61(11)
C2 C1 C9 109.09(13)
C3 C1 C9 108.54(13)
C2 C1 C17 135.47(14)
C3 C1 C17 132.65(14)
C9 C1 C17 103.83(12)
C1 C2 C3 59.21(11)
C1 C2 C6 108.09(14)
C3 C2 C6 103.46(14)
C1 C2 H2 123.8(12)
C3 C2 H2 120.8(12)
C6 C2 H2 123.4(12)
C1 C3 C4 108.70(14)
C1 C3 C2 59.18(11)
C4 C3 C2 104.28(14)
C1 C3 H3 125.8(11)
C4 C3 H3 120.8(11)
C2 C3 H3 121.6(12)
C3 C4 C5 101.9(2)
C3 C4 C8 105.26(14)
C5 C4 C8 101.22(14)
C3 C4 H4 114.6(10)
C5 C4 H4 117.1(11)
C8 C4 H4 114.9(10)
C4 C5 C6 94.74(14)
C4 C5 H5A 112.2(11)
C6 C5 H5A 113.6(11)
C4 C5 H5B 110.8(11)
C6 C5 H5B 113.0(11)
H5A C5 H5B 111.5(16)
C2 C6 C5 101.71(15)
C2 C6 C7 105.43(14)
C5 C6 C7 101.4(2)
C2 C6 H6 113.6(12)
C5 C6 H6 117.3(12)
C7 C6 H6 115.5(12)
C9 C7 C8 59.36(10)
C9 C7 C6 108.30(14)
C8 C7 C6 103.61(15)
C9 C7 H7 123.8(11)
C8 C7 H7 119.2(11)
C6 C7 H7 123.9(11)
C9 C8 C7 59.50(11)
C9 C8 C4 108.45(14)
C7 C8 C4 104.21(14)
C9 C8 H8 123.0(12)
C7 C8 H8 122.3(11)
C4 C8 H8 122.5(12)
C8 C9 C1 108.17(13)
C8 C9 C7 61.13(11)
C1 C9 C7 108.16(13)
C8 C9 C10 133.16(14)
C1 C9 C10 103.29(12)
C7 C9 C10 137.14(14)
O1 C10 C18 111.06(12)
O1 C10 C11 99.75(12)
C18 C10 C11 118.21(13)
O1 C10 C9 99.34(11)
C18 C10 C9 119.33(13)
C11 C10 C9 105.86(13)
C12 C11 C16 121.8(2)
C12 C11 C10 132.6(2)
C16 C11 C10 105.63(14)
C11 C12 C13 117.9(2)
C11 C12 H12 122.4(11)
C13 C12 H12 119.6(11)
C14 C13 C12 120.6(2)
C14 C13 H13 118.8(12)
C12 C13 H13 120.5(12)
C13 C14 C15 121.6(2)
C13 C14 H14 118.4(12)
C15 C14 H14 120.0(12)
C16 C15 C14 117.4(2)
C16 C15 H15 120.5(11)
C14 C15 H15 122.0(11)
C15 C16 C11 120.6(2)
C15 C16 C17 133.4(2)
C11 C16 C17 105.95(13)
O1 C17 C24 111.09(13)
O1 C17 C16 99.93(12)
C24 C17 C16 119.90(14)
O1 C17 C1 98.78(11)
C24 C17 C1 117.81(14)
C16 C17 C1 105.91(13)
C23 C18 C19 119.0(2)
C23 C18 C10 120.2(2)
C19 C18 C10 120.8(2)
C20 C19 C18 120.3(2)
C20 C19 H19 119.8(12)
C18 C19 H19 119.7(12)
C21 C20 C19 120.2(2)
C21 C20 H20 119.5(12)
C19 C20 H20 120.3(12)
C20 C21 C22 120.3(2)
C20 C21 H21 119.5(13)
C22 C21 H21 120.2(13)
C21 C22 C23 119.8(2)
C21 C22 H22 121.4(12)
C23 C22 H22 118.8(12)
C22 C23 C18 120.4(2)
C22 C23 H23 121.5(12)
C18 C23 H23 118.2(12)
C25 C24 C29 119.3(2)
C25 C24 C17 120.66(15)
C29 C24 C17 120.1(2)
C24 C25 C26 120.3(2)
C24 C25 H25 117.6(11)
C26 C25 H25 121.9(11)
C27 C26 C25 120.3(2)
C27 C26 H26 119.5(13)
C25 C26 H26 120.1(13)
C26 C27 C28 120.0(2)
C26 C27 H27 118.9(14)
C28 C27 H27 121.0(14)
C27 C28 C29 119.9(2)
C27 C28 H28 122.4(13)
C29 C28 H28 117.6(13)
C28 C29 C24 120.2(2)
C28 C29 H29 119.8(12)
C24 C29 H29 120.0(12)
C17 O1 C10 98.57(11)

loop_
_geom_bond_atom_site_label_1
_geom_bond_atom_site_label_2
_geom_bond_distance
C1 C2 1.495(2)
C1 C3 1.496(2)
C1 C9 1.500(2)
C1 C17 1.535(2)
C2 C3 1.532(2)
C2 C6 1.542(2)
C2 H2 1.01(2)
C3 C4 1.530(3)
C3 H3 0.98(2)
C4 C5 1.539(3)
C4 C8 1.544(3)
C4 H4 1.00(2)
C5 C6 1.544(3)
C5 H5A 1.00(2)
C5 H5B 1.02(2)
C6 C7 1.546(2)
C6 H6 1.00(2)
C7 C9 1.501(2)
C7 C8 1.526(2)
C7 H7 0.99(2)
C8 C9 1.499(2)
C8 H8 1.01(2)
C9 C10 1.536(2)
C10 O1 1.466(2)
C10 C18 1.492(2)
C10 C11 1.526(2)
C11 C12 1.376(2)
C11 C16 1.390(2)
C12 C13 1.389(3)
C12 H12 1.02(2)
C13 C14 1.382(3)
C13 H13 1.02(2)
C14 C15 1.397(3)
C14 H14 0.99(2)
C15 C16 1.385(2)
C15 H15 1.01(2)
C16 C17 1.523(2)
C17 O1 1.464(2)
C17 C24 1.496(2)
C18 C23 1.389(2)
C18 C19 1.390(2)
C19 C20 1.383(3)
C19 H19 1.00(2)
C20 C21 1.372(3)
C20 H20 0.99(2)
C21 C22 1.379(3)
C21 H21 0.95(2)
C22 C23 1.387(3)
C22 H22 1.01(2)
C23 H23 1.00(2)
C24 C25 1.378(2)
C24 C29 1.388(2)
C25 C26 1.388(3)
C25 H25 0.99(2)
C26 C27 1.368(3)
C26 H26 0.98(2)
C27 C28 1.380(3)
C27 H27 0.99(2)
C28 C29 1.386(3)
C28 H28 0.97(3)
C29 H29 1.02(2)
